data_9017257
loop_
_publ_author_name
'Kampf, A. R.'
'Grey, I. E.'
'MacRae, C. M.'
'Keck, E.'

_publ_section_title
;
 Manganflurlite, ZnMn32+Fe3+(PO4)3(OH)2(H2O)7&#x00B7;2H2O, a new schoonerite-related
 mineral from the Hagendorf-Sud pegmatite
 Note: T = 100 K
;
_journal_name_full 'European Journal of Mineralogy'
_journal_page_first 127
_journal_page_last 134
_journal_volume 31
_journal_year 2019
_chemical_compound_source 'Hagendorf-Sud pegmatite, Oberpfalz, Bavaria, Germany'
_chemical_formula_sum 'Al0.04 Fe2.07 H19 Mg0.06 Mn1.53 O23 P3 Zn1.3'
_chemical_name_mineral Manganflurlite
_space_group_IT_number 11
_space_group_name_Hall '-P 2yb'
_space_group_name_H-M_alt 'P 1 21/m 1'
_symmetry_space_group_name_H-M 'P 1 21/m 1'
_cell_angle_alpha 90
_cell_angle_beta 99.62
_cell_angle_gamma 90
_cell_formula_units_Z 2
_cell_length_a 6.3070
_cell_length_b 11.074
_cell_length_c 13.085
_cell_volume 901.054
_database_code_amcsd 0020867
_diffrn_ambient_temperature 100
_exptl_crystal_density_diffrn 2.828
_cod_data_source_file inputs/fixed/downloads/08/08626.cif
_cod_data_source_block 08626
_cod_original_formula_sum 'Zn1.3 Mn1.53 Fe2.07 Mg.06 Al.04 P3 O23 H19'
_cod_database_code 9017257

loop_
_space_group_symop_operation_xyz
x,y,z
x,1/2-y,z
-x,1/2+y,-z
-x,-y,-z

loop_
_atom_site_aniso_label
_atom_site_aniso_U_11
_atom_site_aniso_U_22
_atom_site_aniso_U_33
_atom_site_aniso_U_12
_atom_site_aniso_U_13
_atom_site_aniso_U_23
Zna 0.01460 0.01210 0.01770 0.00000 -0.00229 0.00000
Mn1 0.01160 0.01060 0.01550 0.00000 0.00339 0.00000
Fe1 0.01160 0.01060 0.01550 0.00000 0.00339 0.00000
Zn1 0.01160 0.01060 0.01550 0.00000 0.00339 0.00000
Mg1 0.01160 0.01060 0.01550 0.00000 0.00339 0.00000
Mn2 0.01226 0.01620 0.01294 -0.00071 0.00026 0.00195
Fe2 0.01226 0.01620 0.01294 -0.00071 0.00026 0.00195
Zn2 0.01226 0.01620 0.01294 -0.00071 0.00026 0.00195
Mg2 0.01226 0.01620 0.01294 -0.00071 0.00026 0.00195
Fe 0.00690 0.01570 0.01250 0.00000 0.00212 0.00000
Al 0.00690 0.01570 0.01250 0.00000 0.00212 0.00000
P1 0.00950 0.01180 0.01320 0.00090 0.00157 0.00130
P2 0.00740 0.01120 0.01100 0.00000 0.00140 0.00000
O1 0.01610 0.01770 0.01670 0.00300 0.00380 0.00120
O2 0.01720 0.01370 0.01620 0.00040 0.00450 0.00130
O3 0.00950 0.01530 0.02070 0.00350 0.00390 0.00160
O4 0.01510 0.01810 0.01870 0.00140 -0.00210 -0.00250
O5 0.00890 0.01630 0.01770 0.00000 0.00380 0.00000
O6 0.01000 0.01270 0.01350 0.00000 0.00010 0.00000
O7 0.01600 0.01710 0.01540 -0.00560 -0.00090 0.00240
O-h 0.01600 0.01730 0.01980 -0.00460 0.00450 -0.00210
Ow1 0.01040 0.01490 0.02260 -0.00010 -0.00040 -0.00030
Ow2 0.01890 0.01490 0.02930 0.00000 0.00560 0.00000
Ow3 0.01560 0.01470 0.02520 0.00000 0.00480 0.00000
Ow4 0.02330 0.01180 0.02150 0.00000 0.00470 0.00000
Ow5 0.01530 0.01690 0.01800 0.00000 0.00230 0.00000
Ow6 0.01510 0.09500 0.01010 0.00000 0.00260 0.00000
Ow7 0.02460 0.01950 0.01800 -0.00020 -0.00070 0.00430

loop_
_atom_site_label
_atom_site_fract_x
_atom_site_fract_y
_atom_site_fract_z
_atom_site_occupancy
_atom_site_U_iso_or_equiv
_atom_site_type_symbol
_atom_site_attached_hydrogens
Zna 0.58420 0.75000 0.79062 0.95000 0.01539 Zn 0
Znb 0.57280 0.75000 0.86860 0.05000 0.02470 Zn 0
Mn1 0.21349 0.25000 0.83343 0.51000 0.01244 Mn 0
Fe1 0.21349 0.25000 0.83343 0.37000 0.01244 Fe 0
Zn1 0.21349 0.25000 0.83343 0.10000 0.01244 Zn 0
Mg1 0.21349 0.25000 0.83343 0.02000 0.01244 Mg 0
Mn2 0.24954 0.50073 0.50888 0.51000 0.01400 Mn 0
Fe2 0.24954 0.50073 0.50888 0.37000 0.01400 Fe 0
Zn2 0.24954 0.50073 0.50888 0.10000 0.01400 Zn 0
Mg2 0.24954 0.50073 0.50888 0.02000 0.01400 Mg 0
Fe 0.04594 0.75000 0.62679 0.96000 0.01165 Fe 0
Al 0.04594 0.75000 0.62679 0.04000 0.01165 Al 0
P1 0.27813 0.53120 0.76516 1.00000 0.01152 P 0
P2 0.52969 0.75000 0.56790 1.00000 0.00990 P 0
O1 0.21200 0.43460 0.83661 1.00000 0.01670 O 0
O2 0.33500 0.47360 0.66607 1.00000 0.01550 O 0
O3 0.09110 0.61938 0.73574 1.00000 0.01500 O 0
O4 0.47470 0.59605 0.82336 1.00000 0.01790 O 0
O5 0.35950 0.75000 0.63754 1.00000 0.01410 O 0
O6 0.74050 0.75000 0.64689 1.00000 0.01230 O 0
O7 0.51050 0.63463 0.50212 1.00000 0.01660 O 0
O-h 0.00420 0.62450 0.51614 1.00000 0.01750 O 0
Ow1 0.22980 0.52944 0.34108 1.00000 0.01640 O 0
Ow2 0.44310 0.25000 0.97560 1.00000 0.02090 O 0
Ow3 -0.04040 0.25000 0.92340 1.00000 0.01830 O 0
Ow4 0.45680 0.25000 0.73490 1.00000 0.01880 O 0
Ow5 -0.02830 0.25000 0.69000 1.00000 0.01680 O 0
Ow6 0.87170 0.75000 0.87170 1.00000 0.04010 O 0
Ow7 0.72290 0.44360 0.96424 1.00000 0.02120 O 0
H-OH -0.00400 0.67000 0.45800 1.00000 0.03800 H 0
H1a 0.14000 0.47800 0.30200 1.00000 0.03800 H 0
H1b 0.36100 0.51500 0.33200 1.00000 0.03800 H 0
H2 0.52400 0.18480 0.98200 1.00000 0.03800 H 0
H3 -0.12100 0.18330 0.92500 1.00000 0.03800 H 0
H4 0.45300 0.18360 0.69490 1.00000 0.03800 H 0
H5 -0.10700 0.18410 0.69500 1.00000 0.03800 H 0
H6 0.95700 0.75000 0.82400 1.00000 0.03800 H 0
H7a 0.66200 0.49300 0.91500 1.00000 0.03800 H 0
H7b 0.78000 0.48600 0.01900 1.00000 0.03800 H 0

loop_
_cod_changelog_entry_id
_cod_changelog_entry_author
_cod_changelog_entry_date
_cod_changelog_entry_text
1
;cod-tools version 3.8.0
Id: cif_guess_AMCSD_atom_types 9581 2023-05-17 12:35:41Z saulius
;
2023-05-18T08:46:38+03:00
;Derived atom types and hydrogen counts
from atom names that follow the AMCSD naming convention
(Wat == water, O-H == hydroxyl).
;

loop_
_cod_related_entry_id
_cod_related_entry_database
_cod_related_entry_code
1 AMCSD 0020867
